data_4063098
loop_
_publ_author_name
'Eva Becker'
'Kurt Mereiter'
'Roland Schmid'
'Karl Kirchner'

_publ_section_title
;
Facile S-S Bond Activation of Alkyl and Aryl Disulfides by
[RuCp(CH3CN)3]+  -  Formation of Dinuclear Ru(III)-Ru(III) Complexes
with Bridging Thiolate Ligands
;
_journal_name_full Organometallics
_journal_paper_doi 10.1021/om0498854
_journal_year 2004
_chemical_formula_moiety 'C26 H26 N2 Ru2 S2, 2(F6 P)'
_chemical_formula_sum 'C26 H26 F12 N2 P2 Ru2 S2'
_chemical_formula_weight 922.69
_chemical_name_common '[CpRu(CH3CN)(mue-SPh)2(CH3CN)RuCp](PF6)2.solv'
_space_group_IT_number 14
_symmetry_cell_setting monoclinic
_symmetry_space_group_name_Hall '-P 2yn'
_symmetry_space_group_name_H-M 'P 1 21/n 1'
_cell_angle_alpha 90.00
_cell_angle_beta 108.2870(10)
_cell_angle_gamma 90.00
_cell_formula_units_Z 4
_cell_length_a 12.8205(7)
_cell_length_b 23.4042(12)
_cell_length_c 12.9987(7)
_cell_measurement_temperature 173(2)
_cell_volume 3703.3(3)
_diffrn_ambient_temperature 173(2)
_exptl_crystal_density_diffrn 1.655
_cod_depositor_comments
;
The following automatic conversions were performed:
'_symmetry_cell_setting' value 'Monoclinic' changed to 'monoclinic'
according to '/home/saulius/struct/CIF-dictionaries/cif_core.dic'
dictionary named 'cif_core.dic' version 2.4.1 from 2010-06-29.

Automatic conversion script
Id: cif_fix_enum 1527 2010-12-29 10:47:43Z saulius 
;
_cod_original_sg_symbol_H-M 'P 21/n'
_cod_database_code 4063098

loop_
_symmetry_equiv_pos_as_xyz
'x, y, z'
'-x+1/2, y+1/2, -z+1/2'
'-x, -y, -z'
'x-1/2, -y-1/2, z-1/2'

loop_
_atom_site_label
_atom_site_type_symbol
_atom_site_fract_x
_atom_site_fract_y
_atom_site_fract_z
_atom_site_U_iso_or_equiv
_atom_site_adp_type
_atom_site_occupancy
_atom_site_symmetry_multiplicity
_atom_site_calc_flag
_atom_site_refinement_flags
_atom_site_disorder_assembly
_atom_site_disorder_group
Ru1 Ru 0.347313(15) 0.543954(8) 0.175408(15) 0.02610(5) Uani 1 1 d . . .
Ru2 Ru 0.238011(14) 0.489031(8) 0.298373(14) 0.02361(5) Uani 1 1 d . . .
S1 S 0.16773(5) 0.51228(3) 0.11689(5) 0.02919(12) Uani 1 1 d . . .
S2 S 0.41007(4) 0.53014(2) 0.36083(4) 0.02495(11) Uani 1 1 d . . .
N1 N 0.29460(17) 0.62431(9) 0.19748(17) 0.0311(4) Uani 1 1 d . . .
N2 N 0.16650(16) 0.55955(9) 0.34058(16) 0.0283(4) Uani 1 1 d . . .
C1 C 0.4623(4) 0.57367(19) 0.0900(4) 0.0672(11) Uani 1 1 d . . .
H1 H 0.4791 0.6128 0.0839 0.081 Uiso 1 1 calc R . .
C2 C 0.5183(3) 0.53746(19) 0.1700(3) 0.0580(10) Uani 1 1 d . . .
H2 H 0.5812 0.5473 0.2288 0.070 Uiso 1 1 calc R . .
C3 C 0.4689(3) 0.48310(16) 0.1523(3) 0.0518(8) Uani 1 1 d . . .
H3 H 0.4918 0.4505 0.1972 0.062 Uiso 1 1 calc R . .
C4 C 0.3804(3) 0.48574(19) 0.0572(3) 0.0616(11) Uani 1 1 d . . .
H4 H 0.3325 0.4553 0.0246 0.074 Uiso 1 1 calc R . .
C5 C 0.3755(4) 0.5435(2) 0.0179(3) 0.0699(13) Uani 1 1 d . . .
H5 H 0.3230 0.5584 -0.0453 0.084 Uiso 1 1 calc R . .
C6 C 0.1604(2) 0.43104(11) 0.3893(2) 0.0375(6) Uani 1 1 d . . .
H6 H 0.1132 0.4436 0.4284 0.045 Uiso 1 1 calc R . .
C7 C 0.1270(2) 0.41451(11) 0.2797(3) 0.0381(6) Uani 1 1 d . . .
H7 H 0.0536 0.4140 0.2321 0.046 Uiso 1 1 calc R . .
C8 C 0.2229(2) 0.39853(11) 0.2523(2) 0.0359(5) Uani 1 1 d . . .
H8 H 0.2243 0.3857 0.1834 0.043 Uiso 1 1 calc R . .
C9 C 0.3152(2) 0.40510(10) 0.3458(2) 0.0328(5) Uani 1 1 d . . .
H9 H 0.3895 0.3974 0.3511 0.039 Uiso 1 1 calc R . .
C10 C 0.2762(2) 0.42569(11) 0.4315(2) 0.0347(5) Uani 1 1 d . . .
H10 H 0.3202 0.4342 0.5035 0.042 Uiso 1 1 calc R . .
C11 C 0.0687(2) 0.56865(11) 0.08330(19) 0.0302(5) Uani 1 1 d . . .
C12 C 0.0764(2) 0.60990(12) 0.0088(2) 0.0374(6) Uani 1 1 d . . .
H12 H 0.1360 0.6094 -0.0200 0.045 Uiso 1 1 calc R . .
C13 C -0.0042(3) 0.65184(13) -0.0230(2) 0.0447(7) Uani 1 1 d . . .
H13 H 0.0007 0.6803 -0.0734 0.054 Uiso 1 1 calc R . .
C14 C -0.0916(2) 0.65232(13) 0.0185(3) 0.0451(7) Uani 1 1 d . . .
H14 H -0.1454 0.6816 -0.0022 0.054 Uiso 1 1 calc R . .
C15 C -0.1003(2) 0.61041(14) 0.0896(2) 0.0420(6) Uani 1 1 d . . .
H15 H -0.1611 0.6105 0.1165 0.050 Uiso 1 1 calc R . .
C16 C -0.0209(2) 0.56783(12) 0.1224(2) 0.0346(5) Uani 1 1 d . . .
H16 H -0.0277 0.5387 0.1707 0.041 Uiso 1 1 calc R . .
C17 C 0.41766(18) 0.59386(10) 0.43892(18) 0.0261(4) Uani 1 1 d . . .
C18 C 0.3772(2) 0.59384(11) 0.5263(2) 0.0310(5) Uani 1 1 d . . .
H18 H 0.3402 0.5612 0.5413 0.037 Uiso 1 1 calc R . .
C19 C 0.3915(2) 0.64217(13) 0.5916(2) 0.0374(6) Uani 1 1 d . . .
H19 H 0.3640 0.6426 0.6514 0.045 Uiso 1 1 calc R . .
C20 C 0.4456(2) 0.68948(12) 0.5698(2) 0.0417(6) Uani 1 1 d . . .
H20 H 0.4536 0.7227 0.6137 0.050 Uiso 1 1 calc R . .
C21 C 0.4881(2) 0.68859(12) 0.4841(2) 0.0402(6) Uani 1 1 d . . .
H21 H 0.5267 0.7209 0.4704 0.048 Uiso 1 1 calc R . .
C22 C 0.4746(2) 0.64076(11) 0.4180(2) 0.0317(5) Uani 1 1 d . . .
H22 H 0.5038 0.6401 0.3593 0.038 Uiso 1 1 calc R . .
C23 C 0.2686(3) 0.66940(14) 0.2086(2) 0.0458(7) Uani 1 1 d . . .
C24 C 0.2345(5) 0.7271(2) 0.2257(5) 0.103(2) Uani 1 1 d . . .
H24A H 0.2421 0.7324 0.3025 0.154 Uiso 1 1 calc R . .
H24B H 0.1576 0.7328 0.1820 0.154 Uiso 1 1 calc R . .
H24C H 0.2808 0.7549 0.2039 0.154 Uiso 1 1 calc R . .
C25 C 0.1165(2) 0.59245(11) 0.3680(2) 0.0358(5) Uani 1 1 d . . .
C26 C 0.0481(4) 0.63429(16) 0.3995(4) 0.0685(12) Uani 1 1 d . . .
H26A H 0.0927 0.6554 0.4633 0.103 Uiso 1 1 calc R . .
H26B H -0.0118 0.6147 0.4169 0.103 Uiso 1 1 calc R . .
H26C H 0.0174 0.6610 0.3396 0.103 Uiso 1 1 calc R . .
P1 P 0.43594(7) 0.30483(3) 0.08208(7) 0.04011(16) Uani 1 1 d . . .
F1 F 0.3828(3) 0.33616(13) 0.1613(2) 0.0920(9) Uani 1 1 d . . .
F2 F 0.4871(2) 0.27037(14) 0.0058(2) 0.0890(9) Uani 1 1 d . . .
F3 F 0.5369(2) 0.34666(10) 0.1164(2) 0.0748(7) Uani 1 1 d . . .
F4 F 0.33358(19) 0.26204(11) 0.0482(2) 0.0761(7) Uani 1 1 d . . .
F5 F 0.3723(2) 0.34619(11) -0.0131(2) 0.0737(7) Uani 1 1 d . . .
F6 F 0.4990(2) 0.26267(9) 0.17902(19) 0.0666(6) Uani 1 1 d . . .
P2 P 0.17807(6) 0.52347(5) 0.69676(7) 0.0487(2) Uani 1 1 d . . .
F7 F 0.2317(3) 0.49384(17) 0.6170(3) 0.1190(14) Uani 1 1 d . . .
F8 F 0.1272(3) 0.55387(15) 0.7797(3) 0.0990(10) Uani 1 1 d . . .
F9 F 0.1333(3) 0.57294(18) 0.6115(3) 0.1232(14) Uani 1 1 d . . .
F10 F 0.2253(2) 0.47567(12) 0.7852(2) 0.0766(7) Uani 1 1 d . . .
F11 F 0.0658(2) 0.49075(17) 0.6508(3) 0.1049(11) Uani 1 1 d . . .
F12 F 0.28667(18) 0.55892(11) 0.74451(19) 0.0655(6) Uani 1 1 d . . .

loop_
_atom_site_aniso_label
_atom_site_aniso_U_11
_atom_site_aniso_U_22
_atom_site_aniso_U_33
_atom_site_aniso_U_23
_atom_site_aniso_U_13
_atom_site_aniso_U_12
Ru1 0.02501(9) 0.03091(10) 0.02367(9) -0.00273(7) 0.00950(7) 0.00407(7)
Ru2 0.02043(8) 0.02374(9) 0.02522(9) -0.00309(6) 0.00507(6) 0.00145(6)
S1 0.0267(3) 0.0326(3) 0.0248(3) -0.0052(2) 0.0031(2) 0.0037(2)
S2 0.0210(2) 0.0275(3) 0.0252(2) -0.0016(2) 0.00552(19) 0.00047(19)
N1 0.0298(10) 0.0346(11) 0.0271(9) -0.0013(8) 0.0061(8) 0.0033(8)
N2 0.0274(9) 0.0280(9) 0.0279(9) -0.0016(7) 0.0065(8) 0.0009(8)
C1 0.074(3) 0.066(2) 0.089(3) -0.003(2) 0.065(3) -0.002(2)
C2 0.0357(15) 0.087(3) 0.061(2) -0.0211(19) 0.0303(15) -0.0026(16)
C3 0.0501(17) 0.063(2) 0.0531(18) 0.0047(15) 0.0320(15) 0.0260(16)
C4 0.0484(18) 0.081(3) 0.066(2) -0.044(2) 0.0333(17) -0.0053(17)
C5 0.068(2) 0.117(4) 0.0369(16) 0.0181(19) 0.0346(17) 0.044(2)
C6 0.0349(13) 0.0302(12) 0.0513(16) 0.0033(11) 0.0192(12) -0.0015(10)
C7 0.0269(11) 0.0293(12) 0.0544(16) -0.0014(11) 0.0073(11) -0.0041(9)
C8 0.0380(13) 0.0254(11) 0.0425(14) -0.0065(10) 0.0101(11) -0.0011(10)
C9 0.0291(11) 0.0257(11) 0.0424(13) 0.0019(10) 0.0094(10) 0.0046(9)
C10 0.0377(13) 0.0300(12) 0.0358(13) 0.0028(10) 0.0107(10) -0.0001(10)
C11 0.0271(11) 0.0329(12) 0.0246(10) -0.0041(9) -0.0004(8) 0.0037(9)
C12 0.0366(13) 0.0406(14) 0.0306(12) 0.0008(10) 0.0042(10) 0.0029(11)
C13 0.0483(16) 0.0380(14) 0.0368(14) 0.0033(11) -0.0022(12) 0.0050(12)
C14 0.0383(14) 0.0394(15) 0.0450(16) -0.0075(12) -0.0050(12) 0.0115(12)
C15 0.0295(12) 0.0488(16) 0.0417(14) -0.0087(12) 0.0024(11) 0.0082(11)
C16 0.0287(11) 0.0386(13) 0.0326(12) -0.0015(10) 0.0041(9) 0.0037(10)
C17 0.0237(10) 0.0277(11) 0.0240(10) -0.0021(8) 0.0033(8) -0.0003(8)
C18 0.0282(11) 0.0362(13) 0.0280(11) -0.0026(9) 0.0078(9) -0.0029(9)
C19 0.0359(13) 0.0433(15) 0.0321(12) -0.0093(11) 0.0095(10) 0.0019(11)
C20 0.0459(15) 0.0330(13) 0.0386(14) -0.0095(11) 0.0022(12) 0.0026(11)
C21 0.0456(15) 0.0282(12) 0.0397(14) 0.0004(10) 0.0030(12) -0.0055(11)
C22 0.0321(12) 0.0302(12) 0.0301(11) 0.0023(9) 0.0058(9) -0.0025(9)
C23 0.0491(17) 0.0409(16) 0.0414(15) -0.0044(12) 0.0055(13) 0.0120(13)
C24 0.120(4) 0.059(3) 0.110(4) -0.023(3) 0.008(3) 0.045(3)
C25 0.0415(14) 0.0307(12) 0.0348(12) 0.0001(10) 0.0117(11) 0.0058(10)
C26 0.100(3) 0.0451(19) 0.075(3) 0.0025(17) 0.049(2) 0.030(2)
P1 0.0439(4) 0.0338(3) 0.0465(4) -0.0013(3) 0.0199(3) 0.0025(3)
F1 0.115(2) 0.0901(19) 0.0923(19) -0.0100(15) 0.0636(18) 0.0298(17)
F2 0.0889(18) 0.113(2) 0.0739(17) -0.0293(15) 0.0385(15) 0.0202(16)
F3 0.0664(14) 0.0578(13) 0.0896(17) 0.0086(12) 0.0094(13) -0.0201(11)
F4 0.0551(13) 0.0622(14) 0.1026(19) 0.0105(13) 0.0123(13) -0.0131(11)
F5 0.0689(14) 0.0669(15) 0.0784(16) 0.0311(12) 0.0133(12) 0.0046(12)
F6 0.0788(15) 0.0468(11) 0.0628(13) 0.0069(10) 0.0060(11) 0.0054(10)
P2 0.0303(3) 0.0789(6) 0.0382(4) 0.0045(4) 0.0127(3) -0.0047(4)
F7 0.151(3) 0.139(3) 0.108(2) -0.064(2) 0.099(2) -0.064(2)
F8 0.0853(19) 0.120(2) 0.118(2) 0.0001(19) 0.0701(19) 0.0243(17)
F9 0.083(2) 0.162(3) 0.103(2) 0.078(2) -0.0022(17) -0.004(2)
F10 0.0558(13) 0.0820(17) 0.0966(19) 0.0304(14) 0.0306(13) 0.0093(12)
F11 0.0589(15) 0.161(3) 0.084(2) 0.0010(19) 0.0067(14) -0.0513(18)
F12 0.0527(12) 0.0802(16) 0.0630(13) 0.0009(11) 0.0174(10) -0.0158(11)

loop_
_geom_bond_atom_site_label_1
_geom_bond_atom_site_label_2
_geom_bond_distance
_geom_bond_site_symmetry_2
_geom_bond_publ_flag
Ru1 N1 2.049(2) . ?
Ru1 C5 2.187(3) . ?
Ru1 C4 2.192(3) . ?
Ru1 C3 2.200(3) . ?
Ru1 C1 2.217(3) . ?
Ru1 C2 2.221(3) . ?
Ru1 S1 2.3086(6) . ?
Ru1 S2 2.3118(6) . ?
Ru1 Ru2 2.7525(3) . ?
Ru2 N2 2.045(2) . ?
Ru2 C8 2.193(3) . ?
Ru2 C9 2.199(2) . ?
Ru2 C10 2.214(3) . ?
Ru2 C7 2.216(3) . ?
Ru2 C6 2.229(3) . ?
Ru2 S2 2.3080(6) . ?
Ru2 S1 2.3106(6) . ?
S1 C11 1.787(2) . ?
S2 C17 1.789(2) . ?
N1 C23 1.130(4) . ?
N2 C25 1.129(3) . ?
C1 C2 1.359(6) . ?
C1 C5 1.399(7) . ?
C1 H1 0.9500 . ?
C2 C3 1.408(6) . ?
C2 H2 0.9500 . ?
C3 C4 1.392(5) . ?
C3 H3 0.9500 . ?
C4 C5 1.440(6) . ?
C4 H4 0.9500 . ?
C5 H5 0.9500 . ?
C6 C7 1.407(4) . ?
C6 C10 1.418(4) . ?
C6 H6 0.9500 . ?
C7 C8 1.433(4) . ?
C7 H7 0.9500 . ?
C8 C9 1.413(4) . ?
C8 H8 0.9500 . ?
C9 C10 1.440(4) . ?
C9 H9 0.9500 . ?
C10 H10 0.9500 . ?
C11 C12 1.392(4) . ?
C11 C16 1.395(4) . ?
C12 C13 1.390(4) . ?
C12 H12 0.9500 . ?
C13 C14 1.388(5) . ?
C13 H13 0.9500 . ?
C14 C15 1.376(5) . ?
C14 H14 0.9500 . ?
C15 C16 1.392(4) . ?
C15 H15 0.9500 . ?
C16 H16 0.9500 . ?
C17 C18 1.389(3) . ?
C17 C22 1.392(3) . ?
C18 C19 1.391(4) . ?
C18 H18 0.9500 . ?
C19 C20 1.382(4) . ?
C19 H19 0.9500 . ?
C20 C21 1.386(4) . ?
C20 H20 0.9500 . ?
C21 C22 1.388(4) . ?
C21 H21 0.9500 . ?
C22 H22 0.9500 . ?
C23 C24 1.458(5) . ?
C24 H24A 0.9800 . ?
C24 H24B 0.9800 . ?
C24 H24C 0.9800 . ?
C25 C26 1.456(4) . ?
C26 H26A 0.9800 . ?
C26 H26B 0.9800 . ?
C26 H26C 0.9800 . ?
P1 F3 1.571(2) . ?
P1 F2 1.572(2) . ?
P1 F5 1.581(2) . ?
P1 F1 1.582(2) . ?
P1 F4 1.599(2) . ?
P1 F6 1.605(2) . ?
P2 F12 1.572(2) . ?
P2 F11 1.574(3) . ?
P2 F7 1.574(3) . ?
P2 F9 1.580(3) . ?
P2 F10 1.582(3) . ?
P2 F8 1.592(3) . ?
